data_4110735
loop_
_publ_author_name
'Stephen B. Lee'
'Anthony C. Willis'
'Richard D. Webster'

_publ_contact_author_address
;
Research School of Chemistry,
Australian National University,
Canberra, A. C. T. 0200, Australia
;
_publ_contact_author_email ' willis@rsc.anu.edu.au '
_publ_contact_author_fax ' 61 2 6125 0750 '
_publ_contact_author_name ' Anthony C. Willis '
_publ_contact_author_phone ' 61 2 6125 4109 '
_publ_section_title
;
 Synthesis of the Phenoxonium Cation of an \a-Tocopherol Model Compound
 Crystallized with Non-Nucleophilic [B(C6F5)4]-and (CB11H6Br6)- Anions
;
_journal_name_full 'Journal of the American Chemical Society'
_journal_page_first 9332
_journal_page_last 9333
_journal_paper_doi 10.1021/ja0634268
_journal_volume 128
_journal_year 2006
_chemical_compound_source local
_chemical_formula_moiety 'C14 H20 O2'
_chemical_formula_sum 'C14 H20 O2'
_chemical_formula_weight 220.31
_space_group_IT_number 2
_symmetry_cell_setting triclinic
_symmetry_space_group_name_Hall '-P 1'
_symmetry_space_group_name_H-M 'P -1'
_atom_sites_solution_hydrogens geom
_atom_sites_solution_primary direct
_audit_creation_date 06-05-05
_audit_creation_method CRYSTALS_ver_12.18
_audit_update_record
;
2006-05-08 - Report on C14 H20 O2
             by Anthony C. Willis
             for  Stephen B. Lee and Richard D. Webster

2006-05-08 - passes checkcif tests with minor warnings  

;
_cell_angle_alpha 91.1222(16)
_cell_angle_beta 103.4637(14)
_cell_angle_gamma 97.1591(16)
_cell_formula_units_Z 4
_cell_length_a 9.0787(2)
_cell_length_b 10.7742(3)
_cell_length_c 13.2895(3)
_cell_measurement_reflns_used 12916
_cell_measurement_temperature 200
_cell_measurement_theta_max 27
_cell_measurement_theta_min 3
_cell_volume 1252.75(5)
_computing_cell_refinement 'Denzo/Scalepack '
_computing_data_collection 'COLLECT (Nonius BV, 1997)'
_computing_data_reduction 'Denzo/Scalepack (Otwinowski & Minor, 1997)'
_computing_molecular_graphics
; 
ORTEP-II (Johnson 1976) in teXsan (MSC, 1992-1997)
;
_computing_publication_material 'CRYSTALS '
_computing_structure_refinement 'CRYSTALS (Watkin et al 2003)'
_computing_structure_solution 'SIR92 (Altomare et al, 1994)'
_diffrn_ambient_temperature 200
_diffrn_measured_fraction_theta_full 0.997
_diffrn_measured_fraction_theta_max 0.994
_diffrn_measurement_device_type 'Nonius KappaCCD'
_diffrn_measurement_method ' \f and \w scans with CCD '
_diffrn_radiation_monochromator graphite
_diffrn_radiation_type 'Mo K\a'
_diffrn_radiation_wavelength 0.71073
_diffrn_reflns_av_R_equivalents 0.034
_diffrn_reflns_limit_h_max 10
_diffrn_reflns_limit_h_min -11
_diffrn_reflns_limit_k_max 13
_diffrn_reflns_limit_k_min -14
_diffrn_reflns_limit_l_max 17
_diffrn_reflns_limit_l_min -17
_diffrn_reflns_number 20668
_diffrn_reflns_theta_full 27.002
_diffrn_reflns_theta_max 27.553
_diffrn_reflns_theta_min 2.807
_diffrn_standards_number 0
_exptl_absorpt_coefficient_mu 0.076
_exptl_absorpt_correction_T_max 0.989
_exptl_absorpt_correction_T_min 0.973
_exptl_absorpt_correction_type integration
_exptl_absorpt_process_details
;
via gaussian method (Coppens, 1970) implemented in maXus (2000)
;
_exptl_crystal_colour colourless
_exptl_crystal_density_diffrn 1.168
_exptl_crystal_description block
_exptl_crystal_F_000 480
_exptl_crystal_size_max 0.48
_exptl_crystal_size_mid 0.22
_exptl_crystal_size_min 0.21
_refine_diff_density_max 0.23
_refine_diff_density_min -0.27
_refine_ls_extinction_method none
_refine_ls_goodness_of_fit_ref 0.9001
_refine_ls_hydrogen_treatment mixed
_refine_ls_matrix_type full
_refine_ls_number_parameters 421
_refine_ls_number_reflns 5732
_refine_ls_number_restraints 122
_refine_ls_R_factor_all 0.0553
_refine_ls_R_factor_gt 0.0382
_refine_ls_shift/su_max 0.007584
_refine_ls_structure_factor_coef Fsqd
_refine_ls_weighting_details
;
 Method= Modified Sheldrick 
 w=1/[\s^2^(F^2^) + ( 0.05P)^2^ + 0.09P] 
 ,where P=(max(Fo^2^,0) + 2Fc^2^)/3 
;
_refine_ls_weighting_scheme calc
_refine_ls_wR_factor_all 0.0982
_refine_ls_wR_factor_gt 0.0927
_refine_ls_wR_factor_ref 0.0982
_reflns_limit_h_max 11
_reflns_limit_h_min -11
_reflns_limit_k_max 13
_reflns_limit_k_min -14
_reflns_limit_l_max 17
_reflns_limit_l_min 0
_reflns_number_gt 4234
_reflns_number_total 5745
_reflns_threshold_expression I>2.0\s(I)
_oxford_diffrn_Wilson_B_factor 2.64
_oxford_diffrn_Wilson_scale 0.69
_oxford_refine_ls_scale 1.293(5)
_oxford_structure_analysis_title web0603
_cod_data_source_file ja0634268si20060516_092631.cif
_cod_data_source_block web0603
_cod_original_sg_symbol_H-M 'P -1 '
_cod_database_code 4110735

loop_
_symmetry_equiv_pos_as_xyz
x,y,z
-x,-y,-z

loop_
_atom_site_label
_atom_site_type_symbol
_atom_site_fract_x
_atom_site_fract_y
_atom_site_fract_z
_atom_site_U_iso_or_equiv
_atom_site_occupancy
_atom_site_adp_type
_atom_site_refinement_flags_posn
_atom_site_refinement_flags_occupancy
O1 O 0.12791(10) 0.54457(8) 0.46899(7) 0.0441 1.0000 Uani D .
O2 O 0.08699(9) 0.90889(7) 0.18008(6) 0.0348 1.0000 Uani . .
O101 O 0.60224(11) 0.53152(9) 0.44595(7) 0.0461 1.0000 Uani D .
O102 O 0.46750(9) 0.81266(7) 0.10154(5) 0.0338 1.0000 Uani . .
C1 C 0.10484(11) 0.82045(9) 0.25445(8) 0.0287 1.0000 Uani . .
C2 C 0.00232(11) 0.70908(10) 0.23093(8) 0.0287 1.0000 Uani D .
C3 C 0.01365(12) 0.61527(10) 0.30218(8) 0.0300 1.0000 Uani D .
C4 C 0.12226(12) 0.63680(10) 0.39648(8) 0.0307 1.0000 Uani . .
C5 C 0.22402(12) 0.74707(10) 0.42001(8) 0.0314 1.0000 Uani D .
C6 C 0.21838(11) 0.83851(10) 0.34617(8) 0.0297 1.0000 Uani D .
C7 C 0.33517(13) 0.95479(11) 0.36466(9) 0.0362 1.0000 Uani D .
C8 C 0.32783(13) 1.02695(11) 0.26684(10) 0.0383 1.0000 Uani D .
C9 C 0.16336(13) 1.03566(10) 0.21056(9) 0.0345 1.0000 Uani D .
C10 C -0.11654(13) 0.69213(11) 0.12962(9) 0.0352 1.0000 Uani D .
C11 C -0.09070(14) 0.49229(11) 0.27848(10) 0.0394 1.0000 Uani D .
C12 C 0.33926(15) 0.76876(13) 0.52289(9) 0.0429 1.0000 Uani D .
C13 C 0.15451(17) 1.09984(12) 0.10924(10) 0.0466 1.0000 Uani D .
C14 C 0.07666(14) 1.09927(11) 0.27733(10) 0.0396 1.0000 Uani D .
C101 C 0.49406(11) 0.73868(9) 0.18630(7) 0.0272 1.0000 Uani . .
C102 C 0.61672(11) 0.78680(9) 0.26820(8) 0.0286 1.0000 Uani D .
C103 C 0.65170(11) 0.71786(10) 0.35652(8) 0.0298 1.0000 Uani D .
C104 C 0.56504(12) 0.60172(10) 0.35896(8) 0.0306 1.0000 Uani . .
C105 C 0.44292(12) 0.55410(10) 0.27816(8) 0.0301 1.0000 Uani D .
C106 C 0.40484(11) 0.62492(9) 0.19069(8) 0.0281 1.0000 Uani D .
C107 C 0.26957(13) 0.57898(11) 0.10245(9) 0.0341 1.0000 Uani D .
C108 C 0.23195(13) 0.68080(12) 0.02654(9) 0.0361 1.0000 Uani D .
C109 C 0.37633(12) 0.75150(10) 0.00465(8) 0.0332 1.0000 Uani D .
C110 C 0.70892(13) 0.91026(11) 0.25963(10) 0.0370 1.0000 Uani D .
C111 C 0.78058(14) 0.76620(12) 0.44772(9) 0.0403 1.0000 Uani D .
C112 C 0.35284(15) 0.42800(11) 0.28378(10) 0.0404 1.0000 Uani D .
C113 C 0.33998(17) 0.85761(13) -0.06655(10) 0.0471 1.0000 Uani D .
C114 C 0.47228(15) 0.66733(12) -0.03806(10) 0.0396 1.0000 Uani D .
H11 H 0.050(2) 0.511(3) 0.483(2) 0.0520 0.5000 Uiso D .
H12 H 0.210(2) 0.520(3) 0.494(2) 0.0520 0.5000 Uiso D .
H71 H 0.3178(13) 1.0099(10) 0.4206(9) 0.0422 1.0000 Uiso D .
H72 H 0.4380(13) 0.9291(10) 0.3890(9) 0.0422 1.0000 Uiso D .
H81 H 0.3844(13) 1.1124(10) 0.2833(9) 0.0443 1.0000 Uiso D .
H82 H 0.3768(13) 0.9848(11) 0.2176(9) 0.0443 1.0000 Uiso D .
H101 H -0.1251(15) 0.7707(12) 0.0974(10) 0.0417 0.804(12) Uiso D P
H102 H -0.2175(15) 0.6618(13) 0.1418(10) 0.0417 0.804(12) Uiso D P
H103 H -0.0933(15) 0.6299(12) 0.0807(10) 0.0417 0.804(12) Uiso D P
H111 H -0.0539(16) 0.4286(13) 0.3275(11) 0.0465 0.779(13) Uiso D P
H112 H -0.1969(15) 0.5028(13) 0.2824(11) 0.0465 0.779(13) Uiso D P
H113 H -0.0923(16) 0.4574(13) 0.2086(11) 0.0465 0.779(13) Uiso D P
H121 H 0.3093(16) 0.7147(13) 0.5742(11) 0.0509 0.819(13) Uiso D P
H122 H 0.3470(16) 0.8578(13) 0.5495(11) 0.0509 0.819(13) Uiso D P
H123 H 0.4443(16) 0.7531(13) 0.5149(11) 0.0509 0.819(13) Uiso D P
H131 H 0.1970(14) 1.1898(11) 0.1228(9) 0.0538 1.0000 Uiso D .
H132 H 0.0458(14) 1.0959(11) 0.0691(9) 0.0538 1.0000 Uiso D .
H133 H 0.2163(14) 1.0601(11) 0.0674(9) 0.0538 1.0000 Uiso D .
H141 H 0.1308(13) 1.1834(11) 0.2986(9) 0.0458 1.0000 Uiso D .
H142 H 0.0686(13) 1.0520(11) 0.3404(9) 0.0458 1.0000 Uiso D .
H143 H -0.0261(13) 1.1069(11) 0.2379(9) 0.0458 1.0000 Uiso D .
H1011 H 0.541(3) 0.511(3) 0.480(2) 0.0540 0.5000 Uiso D .
H1012 H 0.687(2) 0.516(3) 0.469(2) 0.0540 0.5000 Uiso D .
H1071 H 0.2939(13) 0.5041(10) 0.0664(8) 0.0391 1.0000 Uiso D .
H1072 H 0.1797(12) 0.5515(10) 0.1306(8) 0.0391 1.0000 Uiso D .
H1081 H 0.1796(13) 0.7415(10) 0.0552(9) 0.0416 1.0000 Uiso D .
H1082 H 0.1632(12) 0.6444(10) -0.0402(9) 0.0416 1.0000 Uiso D .
H1101 H 0.6951(18) 0.9330(14) 0.1868(11) 0.0443 0.698(12) Uiso D P
H1102 H 0.8178(16) 0.9054(14) 0.2861(12) 0.0443 0.698(12) Uiso D P
H1103 H 0.6811(18) 0.9800(14) 0.2985(12) 0.0443 0.698(12) Uiso D P
H1111 H 0.7777(17) 0.7187(14) 0.5090(11) 0.0482 0.721(13) Uiso D P
H1112 H 0.8832(16) 0.7642(15) 0.4329(12) 0.0482 0.721(13) Uiso D P
H1113 H 0.7767(18) 0.8544(13) 0.4675(12) 0.0482 0.721(13) Uiso D P
H1121 H 0.4055(17) 0.3786(14) 0.3384(12) 0.0476 0.713(13) Uiso D P
H1122 H 0.3295(18) 0.3782(14) 0.2180(11) 0.0476 0.713(13) Uiso D P
H1123 H 0.2535(17) 0.4367(14) 0.2999(12) 0.0476 0.713(13) Uiso D P
H1131 H 0.2842(14) 0.8226(11) -0.1357(10) 0.0565 1.0000 Uiso D .
H1132 H 0.4349(14) 0.9085(12) -0.0738(10) 0.0565 1.0000 Uiso D .
H1133 H 0.2736(14) 0.9103(12) -0.0409(10) 0.0565 1.0000 Uiso D .
H1141 H 0.4112(13) 0.6204(11) -0.1010(9) 0.0465 1.0000 Uiso D .
H1142 H 0.5579(13) 0.7170(11) -0.0555(9) 0.0465 1.0000 Uiso D .
H1143 H 0.5097(13) 0.6050(11) 0.0126(9) 0.0465 1.0000 Uiso D .
H104 H -0.16176(13) 0.60207(11) 0.11744(9) 0.0403 0.196(12) Uiso R P
H105 H -0.19888(13) 0.74482(11) 0.13239(9) 0.0403 0.196(12) Uiso R P
H106 H -0.06778(13) 0.71829(11) 0.07187(9) 0.0403 0.196(12) Uiso R P
H114 H -0.17694(14) 0.50054(11) 0.21764(10) 0.0460 0.221(13) Uiso R P
H115 H -0.13240(14) 0.46978(11) 0.34002(10) 0.0460 0.221(13) Uiso R P
H116 H -0.03181(14) 0.42521(11) 0.26210(10) 0.0460 0.221(13) Uiso R P
H124 H 0.42375(15) 0.83518(13) 0.51700(9) 0.0486 0.181(13) Uiso R P
H125 H 0.28821(15) 0.79623(13) 0.57698(9) 0.0486 0.181(13) Uiso R P
H126 H 0.38215(15) 0.68923(13) 0.54284(9) 0.0486 0.181(13) Uiso R P
H1104 H 0.76604(13) 0.94452(11) 0.33033(10) 0.0429 0.302(12) Uiso R P
H1105 H 0.78306(13) 0.89804(11) 0.21637(10) 0.0429 0.302(12) Uiso R P
H1106 H 0.63904(13) 0.97040(11) 0.22646(10) 0.0429 0.302(12) Uiso R P
H1114 H 0.84494(14) 0.83901(12) 0.42716(9) 0.0467 0.279(13) Uiso R P
H1115 H 0.84470(14) 0.69819(12) 0.47045(9) 0.0467 0.279(13) Uiso R P
H1116 H 0.73759(14) 0.79345(12) 0.50605(9) 0.0467 0.279(13) Uiso R P
H1124 H 0.25466(15) 0.41919(11) 0.22955(10) 0.0482 0.287(13) Uiso R P
H1125 H 0.33044(15) 0.42093(11) 0.35380(10) 0.0482 0.287(13) Uiso R P
H1126 H 0.41371(15) 0.36032(11) 0.27173(10) 0.0482 0.287(13) Uiso R P

loop_
_atom_site_aniso_label
_atom_site_aniso_U_11
_atom_site_aniso_U_22
_atom_site_aniso_U_33
_atom_site_aniso_U_23
_atom_site_aniso_U_13
_atom_site_aniso_U_12
O1 0.0431(5) 0.0463(5) 0.0437(5) 0.0177(4) 0.0103(4) 0.0066(4)
O2 0.0398(4) 0.0283(4) 0.0303(4) 0.0012(3) -0.0001(3) -0.0023(3)
O101 0.0488(5) 0.0549(6) 0.0368(5) 0.0223(4) 0.0093(4) 0.0133(5)
O102 0.0404(4) 0.0302(4) 0.0270(4) 0.0056(3) 0.0005(3) 0.0034(3)
C1 0.0287(5) 0.0287(5) 0.0281(5) 0.0005(4) 0.0055(4) 0.0045(4)
C2 0.0255(5) 0.0321(5) 0.0277(5) -0.0027(4) 0.0056(4) 0.0030(4)
C3 0.0278(5) 0.0309(5) 0.0316(5) -0.0008(4) 0.0089(4) 0.0028(4)
C4 0.0283(5) 0.0343(6) 0.0307(5) 0.0055(4) 0.0079(4) 0.0068(4)
C5 0.0274(5) 0.0354(6) 0.0302(5) -0.0009(4) 0.0031(4) 0.0071(4)
C6 0.0265(5) 0.0305(5) 0.0306(5) -0.0028(4) 0.0037(4) 0.0041(4)
C7 0.0293(5) 0.0334(6) 0.0402(6) -0.0032(5) -0.0007(5) 0.0009(5)
C8 0.0331(6) 0.0331(6) 0.0451(7) -0.0004(5) 0.0061(5) -0.0030(5)
C9 0.0366(6) 0.0269(5) 0.0352(6) -0.0003(4) 0.0029(5) -0.0026(4)
C10 0.0329(6) 0.0369(6) 0.0310(6) -0.0022(5) 0.0013(5) -0.0014(5)
C11 0.0404(6) 0.0351(6) 0.0395(6) 0.0011(5) 0.0077(5) -0.0043(5)
C12 0.0425(7) 0.0431(7) 0.0357(6) 0.0026(5) -0.0041(5) 0.0035(5)
C13 0.0573(8) 0.0364(7) 0.0398(7) 0.0049(5) 0.0051(6) -0.0059(6)
C14 0.0374(6) 0.0342(6) 0.0429(7) -0.0019(5) 0.0016(5) 0.0039(5)
C101 0.0294(5) 0.0277(5) 0.0254(5) 0.0037(4) 0.0063(4) 0.0068(4)
C102 0.0283(5) 0.0280(5) 0.0297(5) 0.0015(4) 0.0070(4) 0.0046(4)
C103 0.0282(5) 0.0348(6) 0.0268(5) 0.0005(4) 0.0059(4) 0.0074(4)
C104 0.0323(5) 0.0354(6) 0.0274(5) 0.0084(4) 0.0099(4) 0.0105(4)
C105 0.0321(5) 0.0294(5) 0.0313(5) 0.0036(4) 0.0115(4) 0.0053(4)
C106 0.0280(5) 0.0295(5) 0.0274(5) 0.0003(4) 0.0073(4) 0.0049(4)
C107 0.0313(6) 0.0365(6) 0.0322(6) -0.0015(5) 0.0059(5) -0.0004(5)
C108 0.0310(6) 0.0447(7) 0.0299(6) -0.0010(5) 0.0011(4) 0.0070(5)
C109 0.0361(6) 0.0356(6) 0.0252(5) 0.0026(4) 0.0009(4) 0.0060(5)
C110 0.0346(6) 0.0328(6) 0.0398(6) 0.0031(5) 0.0033(5) -0.0003(5)
C111 0.0379(6) 0.0468(7) 0.0321(6) -0.0006(5) 0.0000(5) 0.0062(5)
C112 0.0458(7) 0.0333(6) 0.0413(7) 0.0073(5) 0.0115(5) -0.0003(5)
C113 0.0556(8) 0.0471(7) 0.0345(6) 0.0114(6) -0.0006(6) 0.0111(6)
C114 0.0415(7) 0.0433(7) 0.0352(6) 0.0013(5) 0.0120(5) 0.0048(5)

loop_
_atom_type_symbol
_atom_type_scat_dispersion_real
_atom_type_scat_dispersion_imag
_atom_type_scat_Cromer_Mann_a1
_atom_type_scat_Cromer_Mann_b1
_atom_type_scat_Cromer_Mann_a2
_atom_type_scat_Cromer_Mann_b2
_atom_type_scat_Cromer_Mann_a3
_atom_type_scat_Cromer_Mann_b3
_atom_type_scat_Cromer_Mann_a4
_atom_type_scat_Cromer_Mann_b4
_atom_type_scat_Cromer_Mann_c
_atom_type_scat_source
C 0.0033 0.0016 2.3100 20.8439 1.0200 10.2075 1.5886 0.5687 0.8650 51.6512 0.2156 'International Tables Vol C 4.2.6.8 and 6.1.1.4'
H 0.0000 0.0000 0.4930 10.5109 0.3229 26.1257 0.1402 3.1424 0.0408 57.7998 0.0030 'International Tables Vol C 4.2.6.8 and 6.1.1.4'
O 0.0106 0.0060 3.0485 13.2771 2.2868 5.7011 1.5463 0.3239 0.8670 32.9089 0.2508 'International Tables Vol C 4.2.6.8 and 6.1.1.4'

loop_
_exptl_crystal_face_index_h
_exptl_crystal_face_index_k
_exptl_crystal_face_index_l
_exptl_crystal_face_perp_dist
1 0 0 0.240
-1 0 0 0.240
0 0 1 0.130
0 0 -1 0.100
0 1 1 0.150
0 -1 -1 0.060
0 -1 1 0.120
0 1 -1 0.100
-3 1 1 0.256
3 1 1 0.223

loop_
_geom_angle_atom_site_label_1
_geom_angle_atom_site_label_2
_geom_angle_atom_site_label_3
_geom_angle
_geom_angle_publ_flag
C4 O1 H11 121(2) no
C4 O1 H12 119(2) no
H11 O1 H12 120(3) no
C1 O2 C9 117.42(8) yes
C104 O101 H1011 121(2) no
C104 O101 H1012 122(2) no
H1011 O101 H1012 116(3) no
C101 O102 C109 116.67(8) yes
O2 C1 C2 115.63(9) yes
O2 C1 C6 122.69(9) yes
C2 C1 C6 121.67(9) yes
C1 C2 C3 118.91(9) yes
C1 C2 C10 119.96(9) yes
C3 C2 C10 121.13(9) yes
C2 C3 C4 119.09(9) yes
C2 C3 C11 120.68(10) yes
C4 C3 C11 120.23(10) yes
C3 C4 O1 118.57(9) yes
C3 C4 C5 122.08(10) yes
O1 C4 C5 119.35(9) yes
C4 C5 C6 118.86(9) yes
C4 C5 C12 121.11(10) yes
C6 C5 C12 120.03(10) yes
C5 C6 C1 119.19(9) yes
C5 C6 C7 120.66(9) yes
C1 C6 C7 120.15(9) yes
C6 C7 C8 111.53(9) yes
C6 C7 H71 109.8(7) no
C8 C7 H71 109.6(6) no
C6 C7 H72 108.4(7) no
C8 C7 H72 110.0(7) no
H71 C7 H72 107.4(9) no
C7 C8 C9 111.31(9) yes
C7 C8 H81 110.8(7) no
C9 C8 H81 109.4(7) no
C7 C8 H82 110.9(7) no
C9 C8 H82 107.6(7) no
H81 C8 H82 106.7(9) no
C8 C9 O2 107.95(9) yes
C8 C9 C13 111.68(10) yes
O2 C9 C13 104.50(9) yes
C8 C9 C14 112.69(9) yes
O2 C9 C14 109.15(9) yes
C13 C9 C14 110.49(10) yes
C2 C10 H101 110.5(8) no
C2 C10 H102 110.1(8) no
H101 C10 H102 107.0(10) no
C2 C10 H103 112.1(8) no
H101 C10 H103 109.5(10) no
H102 C10 H103 107.5(10) no
C2 C10 H104 109.5 no
C2 C10 H105 109.5 no
H104 C10 H105 109.5 no
C2 C10 H106 109.5 no
H104 C10 H106 109.5 no
H105 C10 H106 109.5 no
C3 C11 H111 111.3(8) no
C3 C11 H112 111.2(8) no
H111 C11 H112 108.4(11) no
C3 C11 H113 110.5(8) no
H111 C11 H113 106.0(11) no
H112 C11 H113 109.4(11) no
C3 C11 H114 109.5 no
H111 C11 H114 139.3 no
H112 C11 H114 54.9 no
H113 C11 H114 58.7 no
C3 C11 H115 109.5 no
H114 C11 H115 109.5 no
C3 C11 H116 109.5 no
H114 C11 H116 109.5 no
H115 C11 H116 109.5 no
C5 C12 H121 111.2(8) no
C5 C12 H122 110.0(8) no
H121 C12 H122 107.8(11) no
C5 C12 H123 110.4(8) no
H121 C12 H123 109.3(11) no
H122 C12 H123 108.1(10) no
C5 C12 H124 109.5 no
H121 C12 H124 139.4 no
H122 C12 H124 56.8 no
H123 C12 H124 54.7 no
C5 C12 H125 109.5 no
H121 C12 H125 55.9 no
H122 C12 H125 55.5 no
H123 C12 H125 140.1 no
H124 C12 H125 109.5 no
C5 C12 H126 109.5 no
H121 C12 H126 56.0 no
H122 C12 H126 140.5 no
H123 C12 H126 57.4 no
H124 C12 H126 109.5 no
H125 C12 H126 109.5 no
C9 C13 H131 110.2(7) no
C9 C13 H132 110.8(7) no
H131 C13 H132 107.4(10) no
C9 C13 H133 109.9(7) no
H131 C13 H133 108.0(10) no
H132 C13 H133 110.5(10) no
C9 C14 H141 108.1(7) no
C9 C14 H142 112.2(7) no
H141 C14 H142 109.4(9) no
C9 C14 H143 110.4(7) no
H141 C14 H143 108.5(9) no
H142 C14 H143 108.2(9) no
O102 C101 C102 115.28(9) yes
O102 C101 C106 122.66(9) yes
C102 C101 C106 122.06(9) yes
C101 C102 C103 118.98(9) yes
C101 C102 C110 119.91(9) yes
C103 C102 C110 121.11(9) yes
C102 C103 C104 118.67(9) yes
C102 C103 C111 121.23(10) yes
C104 C103 C111 120.10(10) yes
C103 C104 O101 118.70(9) yes
C103 C104 C105 122.47(9) yes
O101 C104 C105 118.83(10) yes
C104 C105 C106 118.91(9) yes
C104 C105 C112 120.74(10) yes
C106 C105 C112 120.35(10) yes
C105 C106 C101 118.85(9) yes
C105 C106 C107 120.80(9) yes
C101 C106 C107 120.35(9) yes
C106 C107 C108 111.43(9) yes
C106 C107 H1071 108.5(6) no
C108 C107 H1071 110.4(6) no
C106 C107 H1072 109.3(6) no
C108 C107 H1072 109.4(6) no
H1071 C107 H1072 107.7(8) no
C107 C108 C109 111.27(9) yes
C107 C108 H1081 110.2(7) no
C109 C108 H1081 107.6(7) no
C107 C108 H1082 110.8(6) no
C109 C108 H1082 109.1(6) no
H1081 C108 H1082 107.8(9) no
C108 C109 O102 107.72(8) yes
C108 C109 C113 111.45(10) yes
O102 C109 C113 104.83(9) yes
C108 C109 C114 113.33(10) yes
O102 C109 C114 108.67(9) yes
C113 C109 C114 110.42(10) yes
C102 C110 H1101 111.3(9) no
C102 C110 H1102 110.2(9) no
H1101 C110 H1102 106.7(12) no
C102 C110 H1103 112.6(9) no
H1101 C110 H1103 107.5(11) no
H1102 C110 H1103 108.3(11) no
C102 C110 H1104 109.5 no
C102 C110 H1105 109.5 no
H1104 C110 H1105 109.5 no
C102 C110 H1106 109.5 no
H1104 C110 H1106 109.5 no
H1105 C110 H1106 109.5 no
C103 C111 H1111 112.2(9) no
C103 C111 H1112 112.5(9) no
H1111 C111 H1112 107.5(11) no
C103 C111 H1113 111.6(9) no
H1111 C111 H1113 106.6(11) no
H1112 C111 H1113 105.9(11) no
C103 C111 H1114 109.5 no
C103 C111 H1115 109.5 no
H1114 C111 H1115 109.5 no
C103 C111 H1116 109.5 no
H1114 C111 H1116 109.5 no
H1115 C111 H1116 109.5 no
C105 C112 H1121 112.5(9) no
C105 C112 H1122 112.3(9) no
H1121 C112 H1122 108.3(12) no
C105 C112 H1123 111.4(9) no
H1121 C112 H1123 105.7(11) no
H1122 C112 H1123 106.3(11) no
C105 C112 H1124 109.5 no
C105 C112 H1125 109.5 no
H1124 C112 H1125 109.5 no
C105 C112 H1126 109.5 no
H1124 C112 H1126 109.5 no
H1125 C112 H1126 109.5 no
C109 C113 H1131 109.3(7) no
C109 C113 H1132 110.6(7) no
H1131 C113 H1132 107.8(10) no
C109 C113 H1133 110.8(7) no
H1131 C113 H1133 107.5(10) no
H1132 C113 H1133 110.8(10) no
C109 C114 H1141 110.4(7) no
C109 C114 H1142 110.1(7) no
H1141 C114 H1142 108.1(9) no
C109 C114 H1143 111.2(7) no
H1141 C114 H1143 107.2(9) no
H1142 C114 H1143 109.7(9) no

loop_
_geom_bond_atom_site_label_1
_geom_bond_atom_site_label_2
_geom_bond_distance
_geom_bond_publ_flag
O1 C4 1.3950(13) yes
O1 H11 0.814(15) no
O1 H12 0.818(17) no
O2 C1 1.3827(12) yes
O2 C9 1.4566(12) yes
O101 C104 1.3923(13) yes
O101 H1011 0.813(15) no
O101 H1012 0.802(17) no
O102 C101 1.3851(12) yes
O102 C109 1.4532(12) yes
C1 C2 1.4055(14) yes
C1 C6 1.3934(14) yes
C2 C3 1.3954(14) yes
C2 C10 1.5084(14) yes
C3 C4 1.3974(15) yes
C3 C11 1.5113(15) yes
C4 C5 1.3929(15) yes
C5 C6 1.4012(15) yes
C5 C12 1.5097(15) yes
C6 C7 1.5132(14) yes
C7 C8 1.5202(16) yes
C7 H71 0.995(11) no
C7 H72 0.990(11) no
C8 C9 1.5217(16) yes
C8 H81 0.990(11) no
C8 H82 1.002(11) no
C9 C13 1.5159(16) yes
C9 C14 1.5207(16) yes
C10 H101 0.959(13) no
C10 H102 0.985(13) no
C10 H103 0.999(12) no
C10 H104 1.000 no
C10 H105 1.000 no
C10 H106 1.000 no
C11 H111 0.990(13) no
C11 H112 0.998(13) no
C11 H113 0.991(13) no
C11 H114 1.000 no
C11 H115 1.000 no
C11 H116 1.000 no
C12 H121 0.970(13) no
C12 H122 1.004(13) no
C12 H123 1.018(13) no
C12 H124 1.000 no
C12 H125 1.000 no
C12 H126 1.000 no
C13 H131 0.994(12) no
C13 H132 1.002(12) no
C13 H133 1.001(12) no
C14 H141 0.978(11) no
C14 H142 1.002(11) no
C14 H143 0.972(11) no
C101 C102 1.4012(14) yes
C101 C106 1.3926(14) yes
C102 C103 1.3963(14) yes
C102 C110 1.5019(15) yes
C103 C104 1.3979(14) yes
C103 C111 1.5074(15) yes
C104 C105 1.3884(15) yes
C105 C106 1.4023(14) yes
C105 C112 1.5086(15) yes
C106 C107 1.5112(14) yes
C107 C108 1.5212(16) yes
C107 H1071 1.004(10) no
C107 H1072 0.990(10) no
C108 C109 1.5233(16) yes
C108 H1081 0.975(11) no
C108 H1082 0.998(11) no
C109 C113 1.5172(16) yes
C109 C114 1.5200(16) yes
C110 H1101 0.986(14) no
C110 H1102 0.977(14) no
C110 H1103 0.994(14) no
C110 H1104 1.000 no
C110 H1105 1.000 no
C110 H1106 1.000 no
C111 H1111 0.974(14) no
C111 H1112 0.999(14) no
C111 H1113 0.988(14) no
C111 H1114 1.000 no
C111 H1115 1.000 no
C111 H1116 1.000 no
C112 H1121 0.978(14) no
C112 H1122 0.982(14) no
C112 H1123 0.988(14) no
C112 H1124 1.000 no
C112 H1125 1.000 no
C112 H1126 1.000 no
C113 H1131 0.983(12) no
C113 H1132 0.988(12) no
C113 H1133 0.987(12) no
C114 H1141 0.980(11) no
C114 H1142 0.964(11) no
C114 H1143 0.994(11) no

loop_
_geom_contact_atom_site_label_1
_geom_contact_atom_site_label_2
_geom_contact_distance
_geom_contact_site_symmetry_2
_geom_contact_publ_flag
O1 O101 2.683(1) 2_666 no
O1 O1 2.713(2) 2_566 no
O1 C11 3.476(2) 2_566 no
O101 O101 2.634(2) 2_666 no
O101 C12 3.361(2) 2_666 no
O101 C112 3.531(2) 2_666 no
O101 C104 3.539(2) 2_666 no
O101 C4 3.573(1) 2_666 no
C10 C102 3.594(2) 1_455 no

loop_
_geom_hbond_atom_site_label_D
_geom_hbond_atom_site_label_H
_geom_hbond_atom_site_label_A
_geom_hbond_distance_DH
_geom_hbond_distance_HA
_geom_hbond_distance_DA
_geom_hbond_angle_DHA
_geom_hbond_site_symmetry_A
_geom_hbond_publ_flag
O1 H11 O1 0.82(2) 1.90(2) 2.713(2) 171(3) 2_566 yes
O1 H12 O101 0.82(2) 1.86(2) 2.683(1) 178(3) 2_666 yes
O101 H1012 O1 0.81(2) 1.89(2) 2.683(1) 171(3) 2_666 yes
O101 H1011 O101 0.81(2) 1.83(3) 2.634(2) 178(3) 2_666 yes

loop_
_geom_torsion_atom_site_label_1
_geom_torsion_atom_site_label_2
_geom_torsion_atom_site_label_3
_geom_torsion_atom_site_label_4
_geom_torsion
_geom_torsion_publ_flag
O1 C4 C3 C2 177.2(1) no
O1 C4 C3 C11 -2.3(2) no
O1 C4 C5 C6 179.3(1) no
O1 C4 C5 C12 -0.5(2) no
O2 C1 C2 C3 179.8(1) no
O2 C1 C2 C10 0.3(2) no
O2 C1 C6 C5 176.8(1) no
O2 C1 C6 C7 -4.1(2) no
O2 C9 C8 C7 -61.8(1) no
O101 C104 C103 C102 178.4(1) no
O101 C104 C103 C111 -1.2(2) no
O101 C104 C105 C106 179.7(1) no
O101 C104 C105 C112 -0.6(2) no
O102 C101 C102 C103 -179.8(1) no
O102 C101 C102 C110 -0.3(2) no
O102 C101 C106 C105 177.9(1) no
O102 C101 C106 C107 -2.0(2) no
O102 C109 C108 C107 -62.5(1) no
C1 O2 C9 C8 47.8(1) no
C1 O2 C9 C13 166.8(1) no
C1 O2 C9 C14 -75.0(1) no
C1 C2 C3 C4 2.6(2) no
C1 C2 C3 C11 -177.9(1) no
C1 C6 C5 C4 4.3(2) no
C1 C6 C5 C12 -175.8(1) no
C1 C6 C7 C8 -10.9(2) no
C2 C1 O2 C9 165.3(1) no
C2 C1 C6 C5 -4.4(2) no
C2 C1 C6 C7 174.7(1) no
C2 C3 C4 C5 -2.7(2) no
C3 C2 C1 C6 0.9(2) no
C3 C4 C5 C6 -0.8(2) no
C3 C4 C5 C12 179.3(1) no
C4 C3 C2 C10 -177.9(1) no
C4 C5 C6 C7 -174.8(1) no
C5 C4 C3 C11 177.8(1) no
C5 C6 C7 C8 168.3(1) no
C6 C1 O2 C9 -15.8(2) no
C6 C1 C2 C10 -178.6(1) no
C6 C7 C8 C9 43.5(1) no
C7 C6 C5 C12 5.0(2) no
C7 C8 C9 C13 -176.2(1) no
C7 C8 C9 C14 58.8(1) no
C10 C2 C3 C11 1.6(2) no
C101 O102 C109 C108 50.3(1) no
C101 O102 C109 C113 169.1(1) no
C101 O102 C109 C114 -72.9(1) no
C101 C102 C103 C104 1.5(2) no
C101 C102 C103 C111 -178.9(1) no
C101 C106 C105 C104 2.2(2) no
C101 C106 C105 C112 -177.5(1) no
C101 C106 C107 C108 -11.0(2) no
C102 C101 O102 C109 161.4(1) no
C102 C101 C106 C105 -2.6(2) no
C102 C101 C106 C107 177.5(1) no
C102 C103 C104 C105 -1.9(2) no
C103 C102 C101 C106 0.7(2) no
C103 C104 C105 C106 0.0(2) no
C103 C104 C105 C112 179.7(1) no
C104 C103 C102 C110 -178.0(1) no
C104 C105 C106 C107 -177.9(1) no
C105 C104 C103 C111 178.5(1) no
C105 C106 C107 C108 169.1(1) no
C106 C101 O102 C109 -19.2(2) no
C106 C101 C102 C110 -179.8(1) no
C106 C107 C108 C109 42.8(1) no
C107 C106 C105 C112 2.4(2) no
C107 C108 C109 C113 -177.0(1) no
C107 C108 C109 C114 57.7(1) no
C110 C102 C103 C111 1.6(2) no
